data_2231781
loop_
_publ_author_name
'Chen, Hong'
'Hu, Hai-Jun'
'Yan, Kai'
'Dai, Qiu-Hong'

_publ_section_title
;
 7-Benzyl-3-(4-fluorophenyl)-2-(pyrrolidin-1-yl)-5,6,7,8-tetrahydropyrido[4',3':4,5]thieno[2,3-<i>d</i>]pyrimidin-4(3<i>H</i>)-one
;
_journal_coeditor_code ZQ2114
_journal_issue 9
_journal_name_full 'Acta Crystallographica Section E'
_journal_page_first o2228
_journal_paper_doi 10.1107/S1600536811030625
_journal_volume 67
_journal_year 2011
_chemical_formula_iupac 'C26 H25 F N4 O S'
_chemical_formula_moiety 'C26 H25 F N4 O S'
_chemical_formula_sum 'C26 H25 F N4 O S'
_chemical_formula_weight 460.56
_chemical_melting_point 485
_chemical_name_systematic
;
7-Benzyl-3-(4-fluorophenyl)-2-(pyrrolidin-1-yl)-5,6,7,8-
tetrahydropyrido[4',3':4,5]thieno[2,3-<i>d</i>]pyrimidin-4(3<i>H</i>)-one
;
_space_group_IT_number 2
_symmetry_cell_setting triclinic
_symmetry_space_group_name_Hall '-P 1'
_symmetry_space_group_name_H-M 'P -1'
_atom_sites_solution_hydrogens geom
_atom_sites_solution_primary direct
_atom_sites_solution_secondary difmap
_audit_creation_method SHELXL-97
_cell_angle_alpha 99.742(16)
_cell_angle_beta 99.636(11)
_cell_angle_gamma 105.551(14)
_cell_formula_units_Z 2
_cell_length_a 8.132(10)
_cell_length_b 9.736(11)
_cell_length_c 15.540(18)
_cell_measurement_reflns_used 2106
_cell_measurement_temperature 296(2)
_cell_measurement_theta_max 27.52
_cell_measurement_theta_min 2.71
_cell_volume 1139(2)
_computing_cell_refinement 'SAINT (Bruker, 1997)'
_computing_data_collection 'SMART (Bruker, 1997)'
_computing_data_reduction 'SAINT (Bruker, 1997)'
_computing_molecular_graphics 'SHELXTL (Sheldrick, 2008)'
_computing_publication_material 'SHELXTL (Sheldrick, 2008)'
_computing_structure_refinement 'SHELXTL (Sheldrick, 2008)'
_computing_structure_solution 'SHELXTL (Sheldrick, 2008)'
_diffrn_ambient_temperature 296(2)
_diffrn_measured_fraction_theta_full 0.994
_diffrn_measured_fraction_theta_max 0.994
_diffrn_measurement_device_type 'Bruker SMART CCD'
_diffrn_measurement_method 'CCD Profile fitting scans'
_diffrn_radiation_monochromator graphite
_diffrn_radiation_source 'fine-focus sealed tube'
_diffrn_radiation_type MoK\a
_diffrn_radiation_wavelength 0.71073
_diffrn_reflns_av_R_equivalents 0.1540
_diffrn_reflns_av_sigmaI/netI 0.1223
_diffrn_reflns_limit_h_max 10
_diffrn_reflns_limit_h_min -10
_diffrn_reflns_limit_k_max 12
_diffrn_reflns_limit_k_min -12
_diffrn_reflns_limit_l_max 20
_diffrn_reflns_limit_l_min -20
_diffrn_reflns_number 12210
_diffrn_reflns_theta_full 27.52
_diffrn_reflns_theta_max 27.52
_diffrn_reflns_theta_min 2.71
_exptl_absorpt_coefficient_mu 0.177
_exptl_absorpt_correction_T_max 0.974
_exptl_absorpt_correction_T_min 0.960
_exptl_absorpt_correction_type multi-scan
_exptl_absorpt_process_details '(SADABS; Sheldrick, 1996)'
_exptl_crystal_colour colourless
_exptl_crystal_density_diffrn 1.343
_exptl_crystal_density_method 'not measured'
_exptl_crystal_description block
_exptl_crystal_F_000 484
_exptl_crystal_size_max 0.23
_exptl_crystal_size_mid 0.20
_exptl_crystal_size_min 0.15
_refine_diff_density_max 0.478
_refine_diff_density_min -0.379
_refine_ls_extinction_method none
_refine_ls_goodness_of_fit_ref 1.047
_refine_ls_hydrogen_treatment constr
_refine_ls_matrix_type full
_refine_ls_number_parameters 298
_refine_ls_number_reflns 5233
_refine_ls_number_restraints 0
_refine_ls_restrained_S_all 1.047
_refine_ls_R_factor_all 0.0817
_refine_ls_R_factor_gt 0.0644
_refine_ls_shift/su_max 0.000
_refine_ls_shift/su_mean 0.000
_refine_ls_structure_factor_coef Fsqd
_refine_ls_weighting_details 'w=1/[\s^2^(Fo^2^)+(0.0691P)^2^] where P=(Fo^2^+2Fc^2^)/3'
_refine_ls_weighting_scheme calc
_refine_ls_wR_factor_gt 0.1638
_refine_ls_wR_factor_ref 0.1803
_reflns_number_gt 4018
_reflns_number_total 5233
_reflns_threshold_expression I>2sigma(I)
_cod_data_source_file zq2114.cif
_cod_data_source_block I
_cod_database_code 2231781
_cod_database_fobs_code 2231781

loop_
_symmetry_equiv_pos_as_xyz
'x, y, z'
'-x, -y, -z'

loop_
_atom_site_type_symbol
_atom_site_label
_atom_site_fract_x
_atom_site_fract_y
_atom_site_fract_z
_atom_site_U_iso_or_equiv
_atom_site_adp_type
_atom_site_calc_flag
_atom_site_refinement_flags
_atom_site_occupancy
_atom_site_symmetry_multiplicity
S S1 0.44564(6) 0.17251(6) 0.31146(3) 0.04008(18) Uani d . 1 1
N N2 0.3853(2) 0.28656(17) 0.47059(11) 0.0354(4) Uani d . 1 1
O O1 0.7783(2) 0.16116(16) 0.60615(10) 0.0477(4) Uani d . 1 1
N N3 0.57983(19) 0.29116(16) 0.60532(10) 0.0318(3) Uani d . 1 1
N N4 0.3472(2) 0.39607(17) 0.60525(11) 0.0349(4) Uani d . 1 1
C C13 0.6094(2) 0.16139(18) 0.46627(13) 0.0322(4) Uani d . 1 1
C C15 0.4366(2) 0.32359(19) 0.55846(13) 0.0315(4) Uani d . 1 1
C C17 0.6746(2) 0.3752(2) 0.69460(12) 0.0335(4) Uani d . 1 1
C C14 0.6647(2) 0.19681(19) 0.56157(13) 0.0328(4) Uani d . 1 1
C C16 0.4790(2) 0.21316(19) 0.42757(13) 0.0332(4) Uani d . 1 1
N N1 0.7929(2) -0.04640(17) 0.25491(12) 0.0401(4) Uani d . 1 1
C C10 0.6883(2) 0.09292(18) 0.40137(13) 0.0329(4) Uani d . 1 1
C C23 0.3336(3) 0.4011(2) 0.69915(14) 0.0403(4) Uani d . 1 1
H H23A 0.4258 0.4826 0.7396 0.048 Uiso calc R 1 1
H H23B 0.3403 0.3110 0.7161 0.048 Uiso calc R 1 1
C C11 0.6146(3) 0.0929(2) 0.31656(13) 0.0351(4) Uani d . 1 1
C C22 0.7449(3) 0.5255(2) 0.70756(14) 0.0393(4) Uani d . 1 1
H H22 0.7291 0.5706 0.6600 0.047 Uiso calc R 1 1
C C26 0.2043(2) 0.4368(2) 0.55417(15) 0.0402(5) Uani d . 1 1
H H26A 0.1182 0.3514 0.5136 0.048 Uiso calc R 1 1
H H26B 0.2495 0.5072 0.5200 0.048 Uiso calc R 1 1
C C9 0.8400(3) 0.0331(2) 0.41996(14) 0.0381(4) Uani d . 1 1
H H9A 0.7991 -0.0636 0.4318 0.046 Uiso calc R 1 1
H H9B 0.9257 0.0961 0.4726 0.046 Uiso calc R 1 1
C C12 0.6811(3) 0.0451(2) 0.23597(14) 0.0399(5) Uani d . 1 1
H H12A 0.5828 -0.0095 0.1865 0.048 Uiso calc R 1 1
H H12B 0.7473 0.1305 0.2184 0.048 Uiso calc R 1 1
C C18 0.7011(3) 0.3054(2) 0.76407(14) 0.0452(5) Uani d . 1 1
H H18 0.6543 0.2044 0.7545 0.054 Uiso calc R 1 1
C C8 0.9246(3) 0.0243(2) 0.33961(15) 0.0435(5) Uani d . 1 1
H H8A 0.9891 0.1222 0.3367 0.052 Uiso calc R 1 1
H H8B 1.0071 -0.0308 0.3473 0.052 Uiso calc R 1 1
F F1 0.9572(3) 0.6188(2) 0.94182(12) 0.1047(7) Uani d . 1 1
C C4 0.7603(3) -0.1314(3) 0.09123(16) 0.0513(6) Uani d . 1 1
C C21 0.8389(3) 0.6084(3) 0.79164(17) 0.0530(6) Uani d . 1 1
H H21 0.8838 0.7097 0.8019 0.064 Uiso calc R 1 1
C C19 0.7981(3) 0.3875(3) 0.84799(16) 0.0596(6) Uani d . 1 1
H H19 0.8183 0.3429 0.8954 0.072 Uiso calc R 1 1
C C24 0.1546(3) 0.4208(3) 0.70031(16) 0.0516(6) Uani d . 1 1
H H24A 0.1543 0.4772 0.7580 0.062 Uiso calc R 1 1
H H24B 0.0648 0.3269 0.6874 0.062 Uiso calc R 1 1
C C25 0.1256(3) 0.5036(2) 0.62624(17) 0.0504(5) Uani d . 1 1
H H25A 0.0018 0.4885 0.6040 0.061 Uiso calc R 1 1
H H25B 0.1850 0.6077 0.6478 0.061 Uiso calc R 1 1
C C7 0.8822(3) -0.0742(3) 0.18182(17) 0.0520(6) Uani d . 1 1
H H7A 0.9434 -0.1444 0.1933 0.062 Uiso calc R 1 1
H H7B 0.9690 0.0161 0.1816 0.062 Uiso calc R 1 1
C C20 0.8637(3) 0.5372(3) 0.85920(16) 0.0621(7) Uani d . 1 1
C C3 0.6252(4) -0.2613(3) 0.0722(2) 0.0719(8) Uani d . 1 1
H H3 0.6104 -0.3154 0.1158 0.086 Uiso calc R 1 1
C C5 0.7773(4) -0.0546(3) 0.0246(2) 0.0709(8) Uani d . 1 1
H H5 0.8661 0.0339 0.0366 0.085 Uiso calc R 1 1
C C6 0.6658(5) -0.1054(4) -0.0599(2) 0.0875(10) Uani d . 1 1
H H6 0.6812 -0.0521 -0.1039 0.105 Uiso calc R 1 1
C C2 0.5115(5) -0.3116(4) -0.0117(2) 0.0837(9) Uani d . 1 1
H H2 0.4197 -0.3982 -0.0237 0.100 Uiso calc R 1 1
C C1 0.5346(6) -0.2330(4) -0.0777(2) 0.0861(10) Uani d . 1 1
H H1 0.4599 -0.2680 -0.1342 0.103 Uiso calc R 1 1

loop_
_atom_site_aniso_label
_atom_site_aniso_U_11
_atom_site_aniso_U_22
_atom_site_aniso_U_33
_atom_site_aniso_U_12
_atom_site_aniso_U_13
_atom_site_aniso_U_23
S1 0.0408(3) 0.0565(3) 0.0278(3) 0.0268(2) 0.0029(2) 0.0076(2)
N2 0.0305(8) 0.0460(9) 0.0319(8) 0.0176(7) 0.0042(6) 0.0075(7)
O1 0.0476(9) 0.0631(9) 0.0363(8) 0.0338(7) -0.0036(6) 0.0069(7)
N3 0.0275(7) 0.0394(8) 0.0274(8) 0.0124(6) 0.0015(6) 0.0056(7)
N4 0.0297(8) 0.0465(8) 0.0312(8) 0.0171(7) 0.0059(6) 0.0080(7)
C13 0.0308(9) 0.0346(9) 0.0324(10) 0.0131(7) 0.0039(7) 0.0082(8)
C15 0.0261(8) 0.0378(9) 0.0307(9) 0.0104(7) 0.0040(7) 0.0092(8)
C17 0.0274(8) 0.0467(10) 0.0265(9) 0.0141(8) 0.0035(7) 0.0062(8)
C14 0.0301(9) 0.0346(9) 0.0326(10) 0.0120(7) 0.0015(7) 0.0065(8)
C16 0.0301(9) 0.0403(9) 0.0284(9) 0.0140(7) 0.0015(7) 0.0058(8)
N1 0.0432(9) 0.0462(9) 0.0363(9) 0.0233(8) 0.0103(7) 0.0063(8)
C10 0.0313(9) 0.0341(8) 0.0330(10) 0.0128(7) 0.0027(7) 0.0065(8)
C23 0.0353(10) 0.0537(11) 0.0334(10) 0.0143(9) 0.0110(8) 0.0093(9)
C11 0.0377(10) 0.0399(9) 0.0307(10) 0.0183(8) 0.0056(8) 0.0076(8)
C22 0.0326(9) 0.0475(10) 0.0375(11) 0.0147(8) 0.0062(8) 0.0064(9)
C26 0.0283(9) 0.0514(11) 0.0429(12) 0.0166(8) 0.0051(8) 0.0119(9)
C9 0.0352(10) 0.0406(9) 0.0371(10) 0.0169(8) 0.0003(8) 0.0041(8)
C12 0.0457(11) 0.0466(10) 0.0332(10) 0.0233(9) 0.0094(9) 0.0090(9)
C18 0.0461(12) 0.0581(12) 0.0318(11) 0.0178(10) 0.0051(9) 0.0117(10)
C8 0.0380(11) 0.0500(11) 0.0460(12) 0.0208(9) 0.0074(9) 0.0097(10)
F1 0.1166(17) 0.1151(14) 0.0450(10) 0.0321(12) -0.0342(10) -0.0244(10)
C4 0.0655(15) 0.0610(13) 0.0401(12) 0.0356(12) 0.0211(11) 0.0099(11)
C21 0.0433(12) 0.0515(12) 0.0502(14) 0.0117(10) -0.0017(10) -0.0087(11)
C19 0.0610(15) 0.0860(18) 0.0301(11) 0.0277(13) -0.0020(10) 0.0119(12)
C24 0.0349(11) 0.0754(15) 0.0473(13) 0.0192(10) 0.0149(9) 0.0119(12)
C25 0.0361(11) 0.0599(13) 0.0606(15) 0.0225(10) 0.0135(10) 0.0123(12)
C7 0.0541(13) 0.0638(13) 0.0486(14) 0.0317(11) 0.0187(11) 0.0111(11)
C20 0.0575(15) 0.0801(17) 0.0335(12) 0.0234(13) -0.0117(10) -0.0104(12)
C3 0.102(2) 0.0659(16) 0.0445(15) 0.0245(16) 0.0109(14) 0.0097(13)
C5 0.0764(19) 0.0890(19) 0.0595(18) 0.0321(16) 0.0261(15) 0.0278(16)
C6 0.111(3) 0.109(3) 0.056(2) 0.043(2) 0.0215(19) 0.037(2)
C2 0.108(3) 0.0735(18) 0.0561(19) 0.0235(17) 0.0034(16) -0.0004(16)
C1 0.121(3) 0.100(2) 0.0404(15) 0.053(2) 0.0078(17) 0.0041(16)

loop_
_atom_type_symbol
_atom_type_description
_atom_type_scat_dispersion_real
_atom_type_scat_dispersion_imag
_atom_type_scat_source
C C 0.0033 0.0016 'International Tables Vol C Tables 4.2.6.8 and 6.1.1.4'
H H 0.0000 0.0000 'International Tables Vol C Tables 4.2.6.8 and 6.1.1.4'
N N 0.0061 0.0033 'International Tables Vol C Tables 4.2.6.8 and 6.1.1.4'
O O 0.0106 0.0060 'International Tables Vol C Tables 4.2.6.8 and 6.1.1.4'
F F 0.0171 0.0103 'International Tables Vol C Tables 4.2.6.8 and 6.1.1.4'
S S 0.1246 0.1234 'International Tables Vol C Tables 4.2.6.8 and 6.1.1.4'

loop_
_geom_angle_atom_site_label_1
_geom_angle_atom_site_label_2
_geom_angle_atom_site_label_3
_geom_angle
C16 S1 C11 91.27(9)
C15 N2 C16 115.47(16)
C15 N3 C14 121.92(17)
C15 N3 C17 121.57(16)
C14 N3 C17 115.13(15)
C15 N4 C23 127.56(16)
C15 N4 C26 117.88(18)
C23 N4 C26 111.67(16)
C16 C13 C14 118.39(17)
C16 C13 C10 112.99(18)
C14 C13 C10 128.06(17)
N2 C15 N4 118.25(17)
N2 C15 N3 122.75(17)
N4 C15 N3 118.99(18)
C22 C17 C18 120.97(19)
C22 C17 N3 118.44(17)
C18 C17 N3 120.52(18)
O1 C14 C13 126.76(18)
O1 C14 N3 119.67(19)
C13 C14 N3 113.47(15)
N2 C16 C13 127.03(19)
N2 C16 S1 121.94(14)
C13 C16 S1 111.04(14)
C12 N1 C7 111.41(18)
C12 N1 C8 110.24(16)
C7 N1 C8 109.4(2)
C11 C10 C13 111.91(18)
C11 C10 C9 120.74(18)
C13 C10 C9 127.28(18)
N4 C23 C24 103.68(16)
N4 C23 H23A 111.0
C24 C23 H23A 111.0
N4 C23 H23B 111.0
C24 C23 H23B 111.0
H23A C23 H23B 109.0
C10 C11 C12 124.32(19)
C10 C11 S1 112.73(15)
C12 C11 S1 122.64(15)
C21 C22 C17 119.8(2)
C21 C22 H22 120.1
C17 C22 H22 120.1
N4 C26 C25 103.64(19)
N4 C26 H26A 111.0
C25 C26 H26A 111.0
N4 C26 H26B 111.0
C25 C26 H26B 111.0
H26A C26 H26B 109.0
C10 C9 C8 109.86(18)
C10 C9 H9A 109.7
C8 C9 H9A 109.7
C10 C9 H9B 109.7
C8 C9 H9B 109.7
H9A C9 H9B 108.2
N1 C12 C11 110.81(17)
N1 C12 H12A 109.5
C11 C12 H12A 109.5
N1 C12 H12B 109.5
C11 C12 H12B 109.5
H12A C12 H12B 108.1
C19 C18 C17 119.4(2)
C19 C18 H18 120.3
C17 C18 H18 120.3
N1 C8 C9 111.67(19)
N1 C8 H8A 109.3
C9 C8 H8A 109.3
N1 C8 H8B 109.3
C9 C8 H8B 109.3
H8A C8 H8B 107.9
C5 C4 C3 117.9(3)
C5 C4 C7 120.9(3)
C3 C4 C7 121.2(2)
C20 C21 C22 118.2(2)
C20 C21 H21 120.9
C22 C21 H21 120.9
C20 C19 C18 118.2(2)
C20 C19 H19 120.9
C18 C19 H19 120.9
C23 C24 C25 103.86(17)
C23 C24 H24A 111.0
C25 C24 H24A 111.0
C23 C24 H24B 111.0
C25 C24 H24B 111.0
H24A C24 H24B 109.0
C26 C25 C24 103.37(18)
C26 C25 H25A 111.1
C24 C25 H25A 111.1
C26 C25 H25B 111.1
C24 C25 H25B 111.1
H25A C25 H25B 109.1
N1 C7 C4 113.4(2)
N1 C7 H7A 108.9
C4 C7 H7A 108.9
N1 C7 H7B 108.9
C4 C7 H7B 108.9
H7A C7 H7B 107.7
F1 C20 C21 118.2(3)
F1 C20 C19 118.5(3)
C21 C20 C19 123.3(2)
C4 C3 C2 120.4(3)
C4 C3 H3 119.8
C2 C3 H3 119.8
C4 C5 C6 122.0(3)
C4 C5 H5 119.0
C6 C5 H5 119.0
C1 C6 C5 119.5(3)
C1 C6 H6 120.3
C5 C6 H6 120.3
C1 C2 C3 120.2(4)
C1 C2 H2 119.9
C3 C2 H2 119.9
C6 C1 C2 120.1(3)
C6 C1 H1 120.0
C2 C1 H1 120.0

loop_
_geom_bond_atom_site_label_1
_geom_bond_atom_site_label_2
_geom_bond_distance
S1 C16 1.739(3)
S1 C11 1.747(2)
N2 C15 1.316(3)
N2 C16 1.357(3)
O1 C14 1.222(2)
N3 C15 1.406(2)
N3 C14 1.438(3)
N3 C17 1.452(3)
N4 C15 1.354(3)
N4 C23 1.475(3)
N4 C26 1.478(3)
C13 C16 1.384(3)
C13 C14 1.427(3)
C13 C10 1.446(3)
C17 C22 1.387(3)
C17 C18 1.386(3)
N1 C12 1.463(3)
N1 C7 1.473(3)
N1 C8 1.476(3)
C10 C11 1.353(3)
C10 C9 1.506(3)
C23 C24 1.521(3)
C23 H23A 0.9700
C23 H23B 0.9700
C11 C12 1.497(3)
C22 C21 1.386(3)
C22 H22 0.9300
C26 C25 1.518(3)
C26 H26A 0.9700
C26 H26B 0.9700
C9 C8 1.524(3)
C9 H9A 0.9700
C9 H9B 0.9700
C12 H12A 0.9700
C12 H12B 0.9700
C18 C19 1.388(3)
C18 H18 0.9300
C8 H8A 0.9700
C8 H8B 0.9700
F1 C20 1.364(3)
C4 C5 1.380(4)
C4 C3 1.383(4)
C4 C7 1.499(4)
C21 C20 1.369(4)
C21 H21 0.9300
C19 C20 1.380(4)
C19 H19 0.9300
C24 C25 1.535(3)
C24 H24A 0.9700
C24 H24B 0.9700
C25 H25A 0.9700
C25 H25B 0.9700
C7 H7A 0.9700
C7 H7B 0.9700
C3 C2 1.391(4)
C3 H3 0.9300
C5 C6 1.390(5)
C5 H5 0.9300
C6 C1 1.354(5)
C6 H6 0.9300
C2 C1 1.387(5)
C2 H2 0.9300
C1 H1 0.9300

loop_
_geom_hbond_atom_site_label_D
_geom_hbond_atom_site_label_H
_geom_hbond_atom_site_label_A
_geom_hbond_site_symmetry_A
_geom_hbond_distance_DH
_geom_hbond_distance_HA
_geom_hbond_distance_DA
_geom_hbond_angle_DHA
C8 H8B O1 2_756 0.97 2.50 3.461(5) 171
C24 H24B O1 1_455 0.97 2.44 3.316(5) 151
C25 H25B Cg1 2_666 0.97 2.86 3.693(5) 144
C26 H26B Cg2 2_666 0.97 2.80 3.717(5) 158

loop_
_geom_torsion_atom_site_label_1
_geom_torsion_atom_site_label_2
_geom_torsion_atom_site_label_3
_geom_torsion_atom_site_label_4
_geom_torsion
C16 N2 C15 N4 -179.48(15)
C16 N2 C15 N3 0.6(3)
C23 N4 C15 N2 155.38(18)
C26 N4 C15 N2 -3.6(2)
C23 N4 C15 N3 -24.7(3)
C26 N4 C15 N3 176.30(15)
C14 N3 C15 N2 -9.2(3)
C17 N3 C15 N2 156.74(18)
C14 N3 C15 N4 170.88(16)
C17 N3 C15 N4 -23.2(2)
C15 N3 C17 C22 -55.7(2)
C14 N3 C17 C22 111.1(2)
C15 N3 C17 C18 127.3(2)
C14 N3 C17 C18 -65.8(2)
C16 C13 C14 O1 -179.38(18)
C10 C13 C14 O1 -8.6(3)
C16 C13 C14 N3 -3.1(2)
C10 C13 C14 N3 167.70(16)
C15 N3 C14 O1 -173.49(17)
C17 N3 C14 O1 19.7(2)
C15 N3 C14 C13 9.9(2)
C17 N3 C14 C13 -156.85(16)
C15 N2 C16 C13 6.9(3)
C15 N2 C16 S1 -173.02(14)
C14 C13 C16 N2 -5.5(3)
C10 C13 C16 N2 -177.61(17)
C14 C13 C16 S1 174.45(14)
C10 C13 C16 S1 2.31(19)
C11 S1 C16 N2 177.55(16)
C11 S1 C16 C13 -2.38(14)
C16 C13 C10 C11 -0.9(2)
C14 C13 C10 C11 -172.11(18)
C16 C13 C10 C9 176.07(17)
C14 C13 C10 C9 4.9(3)
C15 N4 C23 C24 -150.15(19)
C26 N4 C23 C24 9.9(2)
C13 C10 C11 C12 172.87(17)
C9 C10 C11 C12 -4.3(3)
C13 C10 C11 S1 -0.9(2)
C9 C10 C11 S1 -178.14(13)
C16 S1 C11 C10 1.92(16)
C16 S1 C11 C12 -172.02(17)
C18 C17 C22 C21 -1.9(3)
N3 C17 C22 C21 -178.84(18)
C15 N4 C26 C25 175.64(16)
C23 N4 C26 C25 13.4(2)
C11 C10 C9 C8 18.0(2)
C13 C10 C9 C8 -158.70(18)
C7 N1 C12 C11 -170.65(17)
C8 N1 C12 C11 -49.0(2)
C10 C11 C12 N1 19.6(3)
S1 C11 C12 N1 -167.21(13)
C22 C17 C18 C19 0.6(3)
N3 C17 C18 C19 177.5(2)
C12 N1 C8 C9 66.5(2)
C7 N1 C8 C9 -170.69(17)
C10 C9 C8 N1 -48.3(2)
C17 C22 C21 C20 2.0(3)
C17 C18 C19 C20 0.5(4)
N4 C23 C24 C25 -29.0(2)
N4 C26 C25 C24 -31.0(2)
C23 C24 C25 C26 37.6(2)
C12 N1 C7 C4 -51.8(3)
C8 N1 C7 C4 -173.91(18)
C5 C4 C7 N1 118.8(3)
C3 C4 C7 N1 -60.0(3)
C22 C21 C20 F1 179.6(2)
C22 C21 C20 C19 -0.8(4)
C18 C19 C20 F1 179.2(2)
C18 C19 C20 C21 -0.4(4)
C5 C4 C3 C2 0.1(4)
C7 C4 C3 C2 178.9(3)
C3 C4 C5 C6 -1.2(4)
C7 C4 C5 C6 180.0(3)
C4 C5 C6 C1 0.9(5)
C4 C3 C2 C1 1.2(5)
C5 C6 C1 C2 0.4(5)
C3 C2 C1 C6 -1.4(5)

loop_
_cod_related_entry_id
_cod_related_entry_database
_cod_related_entry_code
1 ChemSpider 30656995
